data_7032067
loop_
_publ_author_name
'Albani, Bryan A.'
'Durr, Christopher B.'
'Pe\~na, Bruno'
'Dunbar, Kim R.'
'Turro, Claudia'

_publ_section_title
;
 Isomerization initiated by photoinduced ligand dissociation in Ru(ii)
 complexes with the ligand 2-p-tolylpyridinecarboxaldimine.
;
_journal_issue 47
_journal_name_full 'Dalton transactions (Cambridge, England : 2003)'
_journal_page_first 17828
_journal_page_last 17837
_journal_paper_doi 10.1039/c4dt02016b
_journal_volume 43
_journal_year 2014
_chemical_formula_sum 'C30 H30 F12 N6 P2 Ru'
_chemical_formula_weight 865.61
_chemical_name_systematic
;
 ?
;
_space_group_IT_number 2
_symmetry_cell_setting triclinic
_symmetry_Int_Tables_number 2
_symmetry_space_group_name_Hall '-P 1'
_symmetry_space_group_name_H-M 'P -1'
_atom_sites_solution_hydrogens geom
_audit_conform_dict_location ftp://ftp.iucr.org/pub/cif_core.dic
_audit_conform_dict_name cif_core.dic
_audit_conform_dict_version 2.4.3
_audit_creation_date 2013-10-15T11:44:32-00:00
_audit_creation_method 'WinGX routine CIF_UPDATE'
_cell_angle_alpha 103.4920(10)
_cell_angle_beta 102.4470(10)
_cell_angle_gamma 98.5670(10)
_cell_formula_units_Z 4
_cell_length_a 10.9107(3)
_cell_length_b 15.4227(4)
_cell_length_c 23.2585(6)
_cell_measurement_reflns_used 16622
_cell_measurement_temperature 152(2)
_cell_measurement_theta_max 27.48
_cell_measurement_theta_min 1.02
_cell_measurement_wavelength 0.71073
_cell_volume 3633.56(17)
_computing_cell_refinement 'HKL Scalepack (Otwinowski & Minor 1997)'
_computing_data_collection 'Collect (Bruker AXS BV, 1997-2004)'
_computing_data_reduction 'HKL Denzo and Scalepack (Otwinowski & Minor 1997)'
_computing_molecular_graphics 'Ortep for Windows (Farrugia, 2012)'
_computing_publication_material 'WinGX publication routines (Farrugia, 2012)'
_computing_structure_refinement 'SHELXL-2012 (Sheldrick, 2012)'
_diffrn_ambient_temperature 152(2)
_diffrn_detector 'CCD plate'
_diffrn_detector_area_resol_mean 9
_diffrn_measured_fraction_theta_full 1
_diffrn_measured_fraction_theta_max 0.994
_diffrn_measurement_device '95mm CCD camera on \k-goniostat'
_diffrn_measurement_device_type KappaCCD
_diffrn_measurement_method 'CCD rotation images, thick slices'
_diffrn_orient_matrix_UB_11 0.030714
_diffrn_orient_matrix_UB_12 -0.056142
_diffrn_orient_matrix_UB_13 -0.016831
_diffrn_orient_matrix_UB_21 0.058421
_diffrn_orient_matrix_UB_22 0.00776
_diffrn_orient_matrix_UB_23 0.041203
_diffrn_orient_matrix_UB_31 -0.069698
_diffrn_orient_matrix_UB_32 -0.037942
_diffrn_orient_matrix_UB_33 0.010712
_diffrn_radiation_monochromator 'horizonally mounted graphite crystal'
_diffrn_radiation_probe x-ray
_diffrn_radiation_type MoK\a
_diffrn_radiation_wavelength 0.71073
_diffrn_reflns_av_R_equivalents 0.050
_diffrn_reflns_Laue_measured_fraction_full 1
_diffrn_reflns_Laue_measured_fraction_max 0.994
_diffrn_reflns_limit_h_max 14
_diffrn_reflns_limit_h_min -14
_diffrn_reflns_limit_k_max 20
_diffrn_reflns_limit_k_min -20
_diffrn_reflns_limit_l_max 30
_diffrn_reflns_limit_l_min -29
_diffrn_reflns_number 32789
_diffrn_reflns_point_group_measured_fraction_full 1
_diffrn_reflns_point_group_measured_fraction_max 0.994
_diffrn_reflns_theta_full 25.242
_diffrn_reflns_theta_max 27.562
_diffrn_reflns_theta_min 1.389
_diffrn_source 'Enraf Nonius FR590'
_exptl_absorpt_coefficient_mu 0.612
_exptl_absorpt_correction_T_max 0.952
_exptl_absorpt_correction_T_min 0.826
_exptl_absorpt_correction_type multi-scan
_exptl_absorpt_process_details 'HKL Scalepack (Otwinowski & Minor, 1997)'
_exptl_crystal_colour red
_exptl_crystal_density_diffrn 1.582
_exptl_crystal_density_method 'not measured'
_exptl_crystal_description plate
_exptl_crystal_F_000 1736
_exptl_crystal_size_max 0.31
_exptl_crystal_size_mid 0.31
_exptl_crystal_size_min 0.08
_platon_squeeze_details
;
 Several residual "Q" peaks remained in the difference map after final 
 refinement that could not be modeled as solvent. The PLATON squeeze 
 program was utilized to remove the residual electron density. The program
 removed 70 electrons from the solvent accessible void which likely correlates 
 to disordered acetonitrile which was used in crystalization. 
;
_platon_squeeze_void_average_x 0.000
_platon_squeeze_void_average_y 0.500
_platon_squeeze_void_average_z 1.000
_platon_squeeze_void_content Acetonitrile
_platon_squeeze_void_count_electrons 69
_platon_squeeze_void_volume 259
_refine_diff_density_max 1.055
_refine_diff_density_min -0.782
_refine_diff_density_rms 0.102
_refine_ls_extinction_method none
_refine_ls_goodness_of_fit_ref 1.081
_refine_ls_hydrogen_treatment constr
_refine_ls_matrix_type full
_refine_ls_number_constraints 0
_refine_ls_number_parameters 927
_refine_ls_number_reflns 16697
_refine_ls_number_restraints 0
_refine_ls_restrained_S_all 1.081
_refine_ls_R_factor_all 0.0811
_refine_ls_R_factor_gt 0.0517
_refine_ls_shift/su_max 0.001
_refine_ls_shift/su_mean 0
_refine_ls_structure_factor_coef Fsqd
_refine_ls_weighting_details
;
 w=1/[\s^2^(Fo^2^)+(0.0866P)^2^+0.7597P]
 where P=(Fo^2^+2Fc^2^)/3
;
_refine_ls_weighting_scheme calc
_refine_ls_wR_factor_gt 0.1424
_refine_ls_wR_factor_ref 0.1546
_reflns_number_gt 11638
_reflns_number_total 16697
_reflns_threshold_expression 'I > 2\s(I)'
_cod_data_source_file c4dt02016b2.cif
_cod_data_source_block CBD059
_cod_depositor_comments 'Adding full bibliography for 7032066--7032071.cif.'
_cod_database_code 7032067

loop_
_symmetry_equiv_pos_as_xyz
'x, y, z'
'-x, -y, -z'

loop_
_atom_site_label
_atom_site_type_symbol
_atom_site_fract_x
_atom_site_fract_y
_atom_site_fract_z
_atom_site_U_iso_or_equiv
_atom_site_adp_type
_atom_site_occupancy
_atom_site_calc_flag
C1 C 0.9850(4) 0.2302(3) 0.3734(2) 0.0536(11) Uani 1 d
H1A H 0.9458 0.2756 0.3959 0.08 Uiso 1 calc
H1B H 0.9564 0.2241 0.3295 0.08 Uiso 1 calc
H1C H 1.0787 0.2498 0.3872 0.08 Uiso 1 calc
C2 C 0.9455(4) 0.1403(3) 0.38526(17) 0.0380(9) Uani 1 d
C3 C 1.0322(3) 0.0835(3) 0.39495(17) 0.0361(8) Uani 1 d
H3 H 1.1181 0.1022 0.3933 0.043 Uiso 1 calc
C4 C 0.9970(3) 0.0023(2) 0.40667(16) 0.0327(8) Uani 1 d
H4 H 1.058 -0.0349 0.4129 0.039 Uiso 1 calc
C5 C 0.8720(3) -0.0266(2) 0.40949(16) 0.0312(8) Uani 1 d
C6 C 0.7825(3) 0.0267(3) 0.39858(17) 0.0363(9) Uani 1 d
H6 H 0.6963 0.0066 0.3991 0.044 Uiso 1 calc
C7 C 0.8196(4) 0.1094(3) 0.38688(18) 0.0399(9) Uani 1 d
H7 H 0.758 0.1458 0.3798 0.048 Uiso 1 calc
C8 C 0.7665(3) -0.1170(3) 0.46009(17) 0.0350(8) Uani 1 d
H8 H 0.736 -0.0658 0.4787 0.042 Uiso 1 calc
C9 C 0.7356(3) -0.2036(3) 0.47277(17) 0.0351(8) Uani 1 d
C10 C 0.6581(4) -0.2197(3) 0.51146(18) 0.0439(10) Uani 1 d
H10 H 0.6188 -0.1734 0.5297 0.053 Uiso 1 calc
C11 C 0.6397(4) -0.3040(3) 0.5228(2) 0.0493(11) Uani 1 d
H11 H 0.5849 -0.3172 0.5477 0.059 Uiso 1 calc
C12 C 0.7011(5) -0.3682(3) 0.4977(2) 0.0548(12) Uani 1 d
H12 H 0.6917 -0.4258 0.5062 0.066 Uiso 1 calc
C13 C 0.7779(4) -0.3488(3) 0.45940(18) 0.0446(10) Uani 1 d
H13 H 0.8205 -0.3938 0.4423 0.053 Uiso 1 calc
C14 C 1.3581(6) -0.5049(4) 0.3704(3) 0.091(2) Uani 1 d
H14A H 1.3411 -0.5651 0.3777 0.136 Uiso 1 calc
H14B H 1.425 -0.4633 0.405 0.136 Uiso 1 calc
H14C H 1.3869 -0.5104 0.3328 0.136 Uiso 1 calc
C15 C 1.2361(4) -0.4677(3) 0.3634(2) 0.0558(12) Uani 1 d
C16 C 1.2338(4) -0.3865(3) 0.3505(2) 0.0463(10) Uani 1 d
H16 H 1.3095 -0.3528 0.3458 0.056 Uiso 1 calc
C17 C 1.1214(4) -0.3513(3) 0.34397(18) 0.0406(9) Uani 1 d
H17 H 1.122 -0.2936 0.3361 0.049 Uiso 1 calc
C18 C 1.0103(4) -0.4013(2) 0.34910(17) 0.0351(8) Uani 1 d
C19 C 1.0105(4) -0.4848(3) 0.3615(2) 0.0523(11) Uani 1 d
H19 H 0.9347 -0.5192 0.3656 0.063 Uiso 1 calc
C20 C 1.1219(5) -0.5173(3) 0.3678(3) 0.0640(14) Uani 1 d
H20 H 1.1213 -0.5753 0.3753 0.077 Uiso 1 calc
C21 C 0.7907(4) -0.4162(3) 0.30436(19) 0.0414(10) Uani 1 d
H21 H 0.7861 -0.479 0.2864 0.05 Uiso 1 calc
C22 C 0.6800(4) -0.3757(3) 0.29186(18) 0.0382(9) Uani 1 d
C23 C 0.5649(4) -0.4218(3) 0.2506(2) 0.0524(11) Uani 1 d
H23 H 0.5519 -0.4851 0.231 0.063 Uiso 1 calc
C24 C 0.4688(4) -0.3746(3) 0.2382(2) 0.0563(12) Uani 1 d
H24 H 0.3892 -0.4048 0.2095 0.068 Uiso 1 calc
C25 C 0.4893(4) -0.2832(3) 0.2679(2) 0.0485(10) Uani 1 d
H25 H 0.424 -0.2498 0.2603 0.058 Uiso 1 calc
C26 C 0.6056(4) -0.2413(3) 0.30868(18) 0.0412(9) Uani 1 d
H26 H 0.6189 -0.1783 0.329 0.049 Uiso 1 calc
C27 C 1.1661(4) -0.1924(3) 0.46123(17) 0.0367(9) Uani 1 d
C28 C 1.3025(4) -0.1859(3) 0.4870(2) 0.0540(12) Uani 1 d
H28A H 1.3131 -0.2241 0.5152 0.081 Uiso 1 calc
H28B H 1.3435 -0.1223 0.5091 0.081 Uiso 1 calc
H28C H 1.3426 -0.2069 0.4539 0.081 Uiso 1 calc
C29 C 0.9777(4) -0.1554(3) 0.28269(18) 0.0368(9) Uani 1 d
C30 C 1.0181(5) -0.1132(4) 0.2381(2) 0.0613(13) Uani 1 d
H30A H 1.0284 -0.0469 0.2526 0.092 Uiso 1 calc
H30B H 0.9531 -0.1364 0.1987 0.092 Uiso 1 calc
H30C H 1.1001 -0.1279 0.2328 0.092 Uiso 1 calc
C31 C 0.0586(6) 0.6369(3) 0.1834(3) 0.0694(15) Uani 1 d
H31A H -0.0095 0.6718 0.1817 0.104 Uiso 1 calc
H31B H 0.0926 0.635 0.1475 0.104 Uiso 1 calc
H31C H 0.1277 0.6662 0.2207 0.104 Uiso 1 calc
C32 C 0.0047(5) 0.5410(3) 0.1836(2) 0.0501(11) Uani 1 d
C33 C -0.1267(5) 0.5085(3) 0.1710(2) 0.0544(12) Uani 1 d
H33 H -0.1834 0.5478 0.1627 0.065 Uiso 1 calc
C34 C -0.1771(4) 0.4198(3) 0.1702(2) 0.0453(10) Uani 1 d
H34 H -0.2672 0.3986 0.1616 0.054 Uiso 1 calc
C35 C -0.0935(4) 0.3629(3) 0.18233(17) 0.0363(8) Uani 1 d
C36 C 0.0375(4) 0.3931(3) 0.19437(19) 0.0424(9) Uani 1 d
H36 H 0.094 0.3532 0.2014 0.051 Uiso 1 calc
C37 C 0.0853(4) 0.4818(3) 0.1960(2) 0.0479(10) Uani 1 d
H37 H 0.1756 0.5032 0.206 0.058 Uiso 1 calc
C38 C -0.2224(4) 0.2562(3) 0.21356(18) 0.0396(9) Uani 1 d
H38 H -0.2516 0.305 0.236 0.048 Uiso 1 calc
C39 C -0.2674(4) 0.1623(3) 0.21308(17) 0.0374(9) Uani 1 d
C40 C -0.3543(4) 0.1363(3) 0.24476(19) 0.0471(10) Uani 1 d
H40 H -0.3919 0.1802 0.2669 0.057 Uiso 1 calc
C41 C -0.3850(4) 0.0462(3) 0.24361(19) 0.0490(11) Uani 1 d
H41 H -0.4446 0.0269 0.2648 0.059 Uiso 1 calc
C42 C -0.3284(4) -0.0157(3) 0.21154(19) 0.0468(10) Uani 1 d
H42 H -0.3472 -0.0781 0.2111 0.056 Uiso 1 calc
C43 C -0.2441(4) 0.0134(3) 0.18002(18) 0.0404(9) Uani 1 d
H43 H -0.2066 -0.03 0.1575 0.048 Uiso 1 calc
C44 C 0.3064(5) -0.1653(3) 0.1512(2) 0.0619(13) Uani 1 d
H44A H 0.3759 -0.1577 0.131 0.093 Uiso 1 calc
H44B H 0.2673 -0.2302 0.1412 0.093 Uiso 1 calc
H44C H 0.3412 -0.141 0.1956 0.093 Uiso 1 calc
C45 C 0.2068(4) -0.1147(3) 0.1293(2) 0.0485(10) Uani 1 d
C46 C 0.0824(4) -0.1601(3) 0.10005(19) 0.0471(10) Uani 1 d
H46 H 0.0617 -0.2246 0.0917 0.057 Uiso 1 calc
C47 C -0.0144(4) -0.1143(3) 0.08226(18) 0.0431(9) Uani 1 d
H47 H -0.0999 -0.1472 0.0627 0.052 Uiso 1 calc
C48 C 0.0161(4) -0.0199(3) 0.09367(18) 0.0392(9) Uani 1 d
C49 C 0.1413(4) 0.0277(3) 0.1218(2) 0.0490(11) Uani 1 d
H49 H 0.1629 0.0919 0.129 0.059 Uiso 1 calc
C50 C 0.2352(4) -0.0205(3) 0.1394(2) 0.0526(11) Uani 1 d
H50 H 0.3209 0.012 0.1589 0.063 Uiso 1 calc
C51 C -0.1724(4) -0.0048(3) 0.03042(18) 0.0429(9) Uani 1 d
H51 H -0.1762 -0.0627 0.0038 0.051 Uiso 1 calc
C52 C -0.2704(4) 0.0475(3) 0.01697(18) 0.0437(10) Uani 1 d
C53 C -0.3730(4) 0.0190(3) -0.0348(2) 0.0551(12) Uani 1 d
H53 H -0.3863 -0.0393 -0.0628 0.066 Uiso 1 calc
C54 C -0.4555(4) 0.0765(4) -0.0451(2) 0.0594(13) Uani 1 d
H54 H -0.5263 0.0583 -0.0803 0.071 Uiso 1 calc
C55 C -0.4340(4) 0.1613(4) -0.0034(2) 0.0589(12) Uani 1 d
H55 H -0.4889 0.2025 -0.0098 0.071 Uiso 1 calc
C56 C -0.3314(4) 0.1845(3) 0.04760(19) 0.0479(10) Uani 1 d
H56 H -0.3169 0.2426 0.0761 0.057 Uiso 1 calc
C57 C 0.0573(4) 0.2708(3) 0.06553(19) 0.0462(10) Uani 1 d
C58 C 0.1219(5) 0.3346(4) 0.0394(2) 0.0676(14) Uani 1 d
H58A H 0.1601 0.3925 0.0709 0.101 Uiso 1 calc
H58B H 0.0599 0.345 0.0057 0.101 Uiso 1 calc
H58C H 0.1895 0.3095 0.0238 0.101 Uiso 1 calc
C59 C 0.1460(4) 0.1832(3) 0.24458(19) 0.0429(9) Uani 1 d
C60 C 0.2623(4) 0.1955(4) 0.2927(2) 0.0652(14) Uani 1 d
H60A H 0.2811 0.1358 0.2944 0.098 Uiso 1 calc
H60B H 0.2499 0.2271 0.3322 0.098 Uiso 1 calc
H60C H 0.3341 0.232 0.2841 0.098 Uiso 1 calc
F1 F 0.4415(3) 0.93121(19) 0.31402(13) 0.0775(9) Uani 1 d
F2 F 0.2759(3) 0.9991(2) 0.33039(18) 0.0935(11) Uani 1 d
F3 F 0.4720(3) 1.05526(19) 0.39056(16) 0.0777(9) Uani 1 d
F4 F 0.3153(3) 0.9828(2) 0.42475(15) 0.0876(10) Uani 1 d
F5 F 0.4795(3) 0.9171(2) 0.40819(14) 0.0735(8) Uani 1 d
F6 F 0.2830(3) 0.86117(18) 0.34580(14) 0.0704(8) Uani 1 d
F7 F 0.4856(5) 0.3289(3) 0.1068(2) 0.1417(19) Uani 1 d
F8 F 0.3106(3) 0.2166(2) 0.08559(15) 0.0884(10) Uani 1 d
F9 F 0.5028(4) 0.2060(3) 0.13504(18) 0.1157(14) Uani 1 d
F10 F 0.3574(5) 0.2199(4) 0.1842(2) 0.206(3) Uani 1 d
F11 F 0.5223(3) 0.3362(2) 0.20691(15) 0.0865(10) Uani 1 d
F12 F 0.3348(5) 0.3506(4) 0.1570(3) 0.208(3) Uani 1 d
F13 F 0.6447(4) 0.4609(2) 0.36814(17) 0.0919(10) Uani 1 d
F14 F 0.6017(3) 0.4069(2) 0.44539(17) 0.0950(12) Uani 1 d
F15 F 0.6977(7) 0.2943(3) 0.4159(3) 0.190(3) Uani 1 d
F16 F 0.7397(3) 0.3445(2) 0.34054(14) 0.0806(9) Uani 1 d
F17 F 0.8020(3) 0.4398(2) 0.43574(15) 0.0879(10) Uani 1 d
F18 F 0.5383(4) 0.3195(3) 0.3491(2) 0.142(2) Uani 1 d
F19 F 0.4646(3) 0.2647(2) 0.88051(16) 0.0777(9) Uani 1 d
F20 F 0.3584(3) 0.3777(2) 0.87587(17) 0.0878(10) Uani 1 d
F21 F 0.3880(3) 0.3241(2) 0.95888(13) 0.0805(9) Uani 1 d
F22 F 0.1919(3) 0.2964(2) 0.89626(17) 0.0877(10) Uani 1 d
F23 F 0.2689(3) 0.2342(3) 0.81738(15) 0.1144(14) Uani 1 d
F24 F 0.3002(3) 0.18290(19) 0.89989(16) 0.0788(9) Uani 1 d
N1 N 0.8372(3) -0.1115(2) 0.42258(13) 0.0299(6) Uani 1 d
N2 N 0.7931(3) -0.2687(2) 0.44620(14) 0.0351(7) Uani 1 d
N3 N 0.7016(3) -0.2848(2) 0.32138(14) 0.0329(7) Uani 1 d
N4 N 0.8958(3) -0.3644(2) 0.34072(14) 0.0338(7) Uani 1 d
N5 N 1.0611(3) -0.2008(2) 0.43849(14) 0.0329(7) Uani 1 d
N6 N 0.9460(3) -0.1873(2) 0.31741(14) 0.0315(7) Uani 1 d
N7 N -0.1414(3) 0.2702(2) 0.18230(14) 0.0346(7) Uani 1 d
N8 N -0.2134(3) 0.1010(2) 0.18015(14) 0.0348(7) Uani 1 d
N9 N -0.0806(3) 0.0298(2) 0.07945(14) 0.0364(7) Uani 1 d
N10 N -0.2511(3) 0.1295(2) 0.05894(14) 0.0385(7) Uani 1 d
N11 N 0.0082(3) 0.2245(2) 0.08901(15) 0.0396(8) Uani 1 d
N12 N 0.0580(3) 0.1722(2) 0.20463(15) 0.0370(7) Uani 1 d
P1 P 0.37723(9) 0.95750(7) 0.36874(5) 0.0401(2) Uani 1 d
P2 P 0.41553(12) 0.27816(10) 0.14674(7) 0.0634(4) Uani 1 d
P3 P 0.66822(13) 0.37505(9) 0.39199(7) 0.0575(3) Uani 1 d
P4 P 0.32920(11) 0.28045(8) 0.88735(6) 0.0484(3) Uani 1 d
Ru1 Ru 0.87897(3) -0.23400(2) 0.38202(2) 0.02839(9) Uani 1 d
Ru2 Ru -0.09672(3) 0.15496(2) 0.13303(2) 0.03299(10) Uani 1 d

loop_
_atom_site_aniso_label
_atom_site_aniso_U_11
_atom_site_aniso_U_22
_atom_site_aniso_U_33
_atom_site_aniso_U_23
_atom_site_aniso_U_13
_atom_site_aniso_U_12
C1 0.047(3) 0.048(3) 0.071(3) 0.024(2) 0.017(2) 0.012(2)
C2 0.037(2) 0.036(2) 0.037(2) 0.0066(17) 0.0058(17) 0.0039(17)
C3 0.0255(18) 0.040(2) 0.041(2) 0.0101(17) 0.0067(16) 0.0073(16)
C4 0.0252(18) 0.033(2) 0.038(2) 0.0063(16) 0.0072(15) 0.0073(15)
C5 0.0296(18) 0.0291(19) 0.0326(19) 0.0040(15) 0.0091(15) 0.0046(15)
C6 0.0254(18) 0.037(2) 0.046(2) 0.0071(17) 0.0123(16) 0.0076(16)
C7 0.036(2) 0.039(2) 0.043(2) 0.0064(18) 0.0071(17) 0.0158(17)
C8 0.0288(19) 0.037(2) 0.035(2) -0.0003(16) 0.0093(16) 0.0067(16)
C9 0.0287(18) 0.040(2) 0.0331(19) 0.0022(16) 0.0118(15) 0.0022(16)
C10 0.031(2) 0.054(3) 0.042(2) 0.0033(19) 0.0155(18) -0.0009(18)
C11 0.046(2) 0.051(3) 0.047(2) 0.007(2) 0.023(2) -0.008(2)
C12 0.064(3) 0.047(3) 0.045(2) 0.010(2) 0.018(2) -0.012(2)
C13 0.053(3) 0.037(2) 0.043(2) 0.0082(18) 0.019(2) 0.0012(19)
C14 0.072(4) 0.099(5) 0.142(6) 0.065(4) 0.051(4) 0.057(4)
C15 0.048(3) 0.058(3) 0.073(3) 0.026(3) 0.025(2) 0.024(2)
C16 0.040(2) 0.053(3) 0.055(3) 0.014(2) 0.025(2) 0.016(2)
C17 0.039(2) 0.036(2) 0.050(2) 0.0103(18) 0.0203(19) 0.0094(17)
C18 0.037(2) 0.032(2) 0.040(2) 0.0066(16) 0.0165(17) 0.0138(16)
C19 0.051(3) 0.047(3) 0.072(3) 0.028(2) 0.028(2) 0.013(2)
C20 0.071(3) 0.054(3) 0.095(4) 0.042(3) 0.041(3) 0.035(3)
C21 0.040(2) 0.029(2) 0.053(2) 0.0023(18) 0.023(2) -0.0006(17)
C22 0.034(2) 0.035(2) 0.043(2) 0.0054(17) 0.0177(17) -0.0037(16)
C23 0.041(2) 0.044(2) 0.059(3) -0.004(2) 0.014(2) -0.004(2)
C24 0.034(2) 0.064(3) 0.054(3) 0.000(2) 0.004(2) -0.006(2)
C25 0.030(2) 0.060(3) 0.055(3) 0.018(2) 0.0081(19) 0.0076(19)
C26 0.037(2) 0.038(2) 0.043(2) 0.0069(18) 0.0080(18) 0.0026(17)
C27 0.038(2) 0.042(2) 0.034(2) 0.0104(17) 0.0143(17) 0.0120(17)
C28 0.038(2) 0.075(3) 0.050(3) 0.018(2) 0.008(2) 0.021(2)
C29 0.032(2) 0.039(2) 0.038(2) 0.0086(18) 0.0075(17) 0.0072(17)
C30 0.059(3) 0.082(4) 0.045(3) 0.033(2) 0.012(2) -0.004(3)
C31 0.094(4) 0.038(3) 0.081(4) 0.024(3) 0.029(3) 0.008(3)
C32 0.061(3) 0.039(2) 0.053(3) 0.012(2) 0.021(2) 0.012(2)
C33 0.060(3) 0.040(2) 0.067(3) 0.015(2) 0.015(2) 0.023(2)
C34 0.041(2) 0.047(2) 0.055(3) 0.019(2) 0.016(2) 0.0161(19)
C35 0.041(2) 0.034(2) 0.035(2) 0.0094(16) 0.0121(17) 0.0081(17)
C36 0.041(2) 0.037(2) 0.051(2) 0.0143(19) 0.0131(19) 0.0104(18)
C37 0.047(2) 0.042(2) 0.056(3) 0.017(2) 0.015(2) 0.006(2)
C38 0.037(2) 0.041(2) 0.043(2) 0.0105(18) 0.0133(18) 0.0110(17)
C39 0.035(2) 0.042(2) 0.036(2) 0.0121(17) 0.0113(17) 0.0068(17)
C40 0.044(2) 0.055(3) 0.046(2) 0.019(2) 0.016(2) 0.008(2)
C41 0.042(2) 0.057(3) 0.047(2) 0.019(2) 0.012(2) -0.002(2)
C42 0.050(2) 0.042(2) 0.045(2) 0.0136(19) 0.009(2) 0.000(2)
C43 0.038(2) 0.039(2) 0.037(2) 0.0083(17) 0.0033(17) 0.0018(17)
C44 0.058(3) 0.066(3) 0.070(3) 0.024(3) 0.018(3) 0.026(3)
C45 0.048(3) 0.057(3) 0.044(2) 0.016(2) 0.015(2) 0.016(2)
C46 0.055(3) 0.042(2) 0.049(2) 0.015(2) 0.019(2) 0.015(2)
C47 0.047(2) 0.040(2) 0.043(2) 0.0102(18) 0.0145(19) 0.0089(19)
C48 0.037(2) 0.047(2) 0.038(2) 0.0120(18) 0.0149(17) 0.0128(18)
C49 0.045(2) 0.046(2) 0.055(3) 0.008(2) 0.018(2) 0.011(2)
C50 0.041(2) 0.060(3) 0.056(3) 0.016(2) 0.009(2) 0.011(2)
C51 0.044(2) 0.043(2) 0.039(2) 0.0067(18) 0.0117(19) 0.0061(19)
C52 0.042(2) 0.050(2) 0.036(2) 0.0115(19) 0.0080(18) 0.0028(19)
C53 0.049(3) 0.066(3) 0.040(2) 0.007(2) 0.004(2) 0.003(2)
C54 0.043(3) 0.086(4) 0.046(3) 0.023(3) -0.001(2) 0.016(3)
C55 0.049(3) 0.074(3) 0.054(3) 0.023(3) 0.004(2) 0.020(2)
C56 0.043(2) 0.056(3) 0.045(2) 0.018(2) 0.0053(19) 0.014(2)
C57 0.047(2) 0.051(3) 0.040(2) 0.011(2) 0.014(2) 0.007(2)
C58 0.069(3) 0.069(3) 0.064(3) 0.022(3) 0.022(3) -0.001(3)
C59 0.038(2) 0.045(2) 0.047(2) 0.0154(19) 0.012(2) 0.0061(18)
C60 0.045(3) 0.094(4) 0.055(3) 0.034(3) 0.001(2) 0.008(3)
F1 0.114(3) 0.0585(17) 0.0703(19) 0.0151(15) 0.0565(19) 0.0050(17)
F2 0.0582(19) 0.080(2) 0.137(3) 0.059(2) -0.0124(19) 0.0100(16)
F3 0.0476(16) 0.0495(16) 0.112(2) -0.0061(16) 0.0111(16) -0.0041(13)
F4 0.085(2) 0.107(3) 0.089(2) 0.020(2) 0.056(2) 0.039(2)
F5 0.0466(16) 0.102(2) 0.088(2) 0.0462(19) 0.0189(15) 0.0317(16)
F6 0.0513(16) 0.0500(16) 0.103(2) 0.0278(15) 0.0106(16) -0.0088(13)
F7 0.148(4) 0.136(4) 0.115(3) 0.063(3) -0.003(3) -0.042(3)
F8 0.0512(17) 0.110(3) 0.081(2) 0.0005(19) 0.0005(16) 0.0118(17)
F9 0.104(3) 0.132(3) 0.098(3) 0.008(2) 0.001(2) 0.057(3)
F10 0.185(5) 0.266(7) 0.093(3) 0.009(4) 0.050(3) -0.135(5)
F11 0.066(2) 0.086(2) 0.085(2) 0.0034(18) -0.0003(17) 0.0082(17)
F12 0.114(4) 0.207(5) 0.192(5) -0.108(4) -0.062(3) 0.108(4)
F13 0.105(3) 0.074(2) 0.106(3) 0.037(2) 0.028(2) 0.026(2)
F14 0.093(2) 0.070(2) 0.129(3) 0.006(2) 0.081(2) -0.0014(18)
F15 0.379(9) 0.112(3) 0.225(5) 0.128(4) 0.223(6) 0.155(5)
F16 0.081(2) 0.084(2) 0.079(2) 0.0065(17) 0.0429(18) 0.0178(18)
F17 0.0627(19) 0.114(3) 0.080(2) 0.0135(19) 0.0204(17) 0.0142(19)
F18 0.077(3) 0.135(4) 0.155(4) -0.041(3) 0.040(3) -0.042(3)
F19 0.0455(16) 0.093(2) 0.108(2) 0.0391(19) 0.0262(16) 0.0295(16)
F20 0.087(2) 0.087(2) 0.131(3) 0.075(2) 0.051(2) 0.0424(19)
F21 0.100(2) 0.0683(19) 0.0584(18) 0.0093(15) 0.0042(17) 0.0109(18)
F22 0.0621(19) 0.110(3) 0.125(3) 0.058(2) 0.049(2) 0.0446(19)
F23 0.082(2) 0.171(4) 0.059(2) -0.001(2) -0.0090(18) 0.026(3)
F24 0.070(2) 0.0480(16) 0.114(3) 0.0155(16) 0.0260(18) 0.0058(14)
N1 0.0205(14) 0.0327(16) 0.0308(16) 0.0013(13) 0.0048(12) 0.0032(12)
N2 0.0343(17) 0.0335(17) 0.0356(17) 0.0064(14) 0.0133(14) -0.0002(14)
N3 0.0278(16) 0.0359(17) 0.0358(17) 0.0060(14) 0.0143(13) 0.0062(13)
N4 0.0380(17) 0.0295(16) 0.0389(17) 0.0077(13) 0.0210(15) 0.0086(14)
N5 0.0316(17) 0.0336(17) 0.0335(16) 0.0097(13) 0.0080(14) 0.0068(13)
N6 0.0279(16) 0.0329(17) 0.0340(16) 0.0087(14) 0.0100(13) 0.0051(13)
N7 0.0291(16) 0.0372(17) 0.0378(17) 0.0097(14) 0.0088(14) 0.0087(13)
N8 0.0322(16) 0.0366(18) 0.0344(17) 0.0116(14) 0.0053(13) 0.0056(14)
N9 0.0389(18) 0.0365(18) 0.0364(17) 0.0107(14) 0.0124(15) 0.0110(14)
N10 0.0338(17) 0.047(2) 0.0338(17) 0.0118(15) 0.0067(14) 0.0060(15)
N11 0.0356(18) 0.0441(19) 0.0382(18) 0.0110(15) 0.0095(15) 0.0063(15)
N12 0.0327(17) 0.0363(18) 0.0402(18) 0.0091(14) 0.0071(15) 0.0074(14)
P1 0.0260(5) 0.0437(6) 0.0493(6) 0.0112(5) 0.0101(4) 0.0053(4)
P2 0.0398(7) 0.0728(9) 0.0705(9) 0.0114(7) 0.0136(6) 0.0047(6)
P3 0.0543(8) 0.0461(7) 0.0796(9) 0.0145(6) 0.0376(7) 0.0085(6)
P4 0.0389(6) 0.0527(7) 0.0517(7) 0.0120(5) 0.0088(5) 0.0123(5)
Ru1 0.02610(15) 0.02791(16) 0.03119(16) 0.00565(12) 0.01091(12) 0.00458(12)
Ru2 0.03032(17) 0.03577(18) 0.03295(17) 0.00962(13) 0.00771(13) 0.00756(13)

loop_
_atom_type_symbol
_atom_type_description
_atom_type_scat_dispersion_real
_atom_type_scat_dispersion_imag
_atom_type_scat_source
C C 0.0033 0.0016 'International Tables Vol C Tables 4.2.6.8 and 6.1.1.4'
H H 0 0 'International Tables Vol C Tables 4.2.6.8 and 6.1.1.4'
F F 0.0171 0.0103 'International Tables Vol C Tables 4.2.6.8 and 6.1.1.4'
N N 0.0061 0.0033 'International Tables Vol C Tables 4.2.6.8 and 6.1.1.4'
P P 0.1023 0.0942 'International Tables Vol C Tables 4.2.6.8 and 6.1.1.4'
Ru Ru -1.2594 0.8363 'International Tables Vol C Tables 4.2.6.8 and 6.1.1.4'

loop_
_geom_angle_atom_site_label_1
_geom_angle_atom_site_label_2
_geom_angle_atom_site_label_3
_geom_angle
C2 C1 H1A 109.5
C2 C1 H1B 109.5
H1A C1 H1B 109.5
C2 C1 H1C 109.5
H1A C1 H1C 109.5
H1B C1 H1C 109.5
C7 C2 C3 117.2(4)
C7 C2 C1 121.1(4)
C3 C2 C1 121.7(3)
C4 C3 C2 121.9(3)
C4 C3 H3 119.1
C2 C3 H3 119.1
C3 C4 C5 120.2(3)
C3 C4 H4 119.9
C5 C4 H4 119.9
C6 C5 C4 119.6(3)
C6 C5 N1 121.0(3)
C4 C5 N1 119.4(3)
C7 C6 C5 119.7(3)
C7 C6 H6 120.2
C5 C6 H6 120.2
C6 C7 C2 121.5(4)
C6 C7 H7 119.3
C2 C7 H7 119.3
N1 C8 C9 117.7(3)
N1 C8 H8 121.2
C9 C8 H8 121.2
N2 C9 C10 121.6(4)
N2 C9 C8 114.5(3)
C10 C9 C8 123.8(4)
C11 C10 C9 119.0(4)
C11 C10 H10 120.5
C9 C10 H10 120.5
C12 C11 C10 119.2(4)
C12 C11 H11 120.4
C10 C11 H11 120.4
C11 C12 C13 119.7(4)
C11 C12 H12 120.1
C13 C12 H12 120.1
N2 C13 C12 121.8(4)
N2 C13 H13 119.1
C12 C13 H13 119.1
C15 C14 H14A 109.5
C15 C14 H14B 109.5
H14A C14 H14B 109.5
C15 C14 H14C 109.5
H14A C14 H14C 109.5
H14B C14 H14C 109.5
C16 C15 C20 117.9(4)
C16 C15 C14 120.7(4)
C20 C15 C14 121.3(4)
C15 C16 C17 121.2(4)
C15 C16 H16 119.4
C17 C16 H16 119.4
C18 C17 C16 119.5(4)
C18 C17 H17 120.2
C16 C17 H17 120.2
C17 C18 C19 120.0(4)
C17 C18 N4 118.2(3)
C19 C18 N4 121.8(3)
C20 C19 C18 119.1(4)
C20 C19 H19 120.5
C18 C19 H19 120.5
C19 C20 C15 122.1(4)
C19 C20 H20 118.9
C15 C20 H20 118.9
N4 C21 C22 117.9(3)
N4 C21 H21 121.1
C22 C21 H21 121.1
N3 C22 C23 122.1(4)
N3 C22 C21 114.2(3)
C23 C22 C21 123.6(4)
C22 C23 C24 118.9(4)
C22 C23 H23 120.6
C24 C23 H23 120.6
C25 C24 C23 119.5(4)
C25 C24 H24 120.3
C23 C24 H24 120.3
C26 C25 C24 118.8(4)
C26 C25 H25 120.6
C24 C25 H25 120.6
N3 C26 C25 123.4(4)
N3 C26 H26 118.3
C25 C26 H26 118.3
N5 C27 C28 176.1(4)
C27 C28 H28A 109.5
C27 C28 H28B 109.5
H28A C28 H28B 109.5
C27 C28 H28C 109.5
H28A C28 H28C 109.5
H28B C28 H28C 109.5
N6 C29 C30 179.3(5)
C29 C30 H30A 109.5
C29 C30 H30B 109.5
H30A C30 H30B 109.5
C29 C30 H30C 109.5
H30A C30 H30C 109.5
H30B C30 H30C 109.5
C32 C31 H31A 109.5
C32 C31 H31B 109.5
H31A C31 H31B 109.5
C32 C31 H31C 109.5
H31A C31 H31C 109.5
H31B C31 H31C 109.5
C33 C32 C37 117.7(4)
C33 C32 C31 121.2(4)
C37 C32 C31 121.1(4)
C32 C33 C34 121.5(4)
C32 C33 H33 119.2
C34 C33 H33 119.2
C35 C34 C33 118.9(4)
C35 C34 H34 120.6
C33 C34 H34 120.6
C36 C35 C34 120.8(4)
C36 C35 N7 118.3(3)
C34 C35 N7 120.9(3)
C37 C36 C35 119.3(4)
C37 C36 H36 120.4
C35 C36 H36 120.4
C36 C37 C32 121.8(4)
C36 C37 H37 119.1
C32 C37 H37 119.1
N7 C38 C39 117.1(3)
N7 C38 H38 121.4
C39 C38 H38 121.4
N8 C39 C40 122.1(4)
N8 C39 C38 114.0(3)
C40 C39 C38 123.9(4)
C41 C40 C39 118.9(4)
C41 C40 H40 120.5
C39 C40 H40 120.5
C40 C41 C42 119.3(4)
C40 C41 H41 120.4
C42 C41 H41 120.4
C41 C42 C43 119.5(4)
C41 C42 H42 120.3
C43 C42 H42 120.3
N8 C43 C42 122.3(4)
N8 C43 H43 118.9
C42 C43 H43 118.9
C45 C44 H44A 109.5
C45 C44 H44B 109.5
H44A C44 H44B 109.5
C45 C44 H44C 109.5
H44A C44 H44C 109.5
H44B C44 H44C 109.5
C46 C45 C50 117.7(4)
C46 C45 C44 120.7(4)
C50 C45 C44 121.6(4)
C45 C46 C47 122.1(4)
C45 C46 H46 118.9
C47 C46 H46 118.9
C48 C47 C46 119.1(4)
C48 C47 H47 120.5
C46 C47 H47 120.5
C49 C48 C47 120.2(4)
C49 C48 N9 118.8(4)
C47 C48 N9 120.9(4)
C48 C49 C50 118.9(4)
C48 C49 H49 120.5
C50 C49 H49 120.5
C45 C50 C49 121.9(4)
C45 C50 H50 119
C49 C50 H50 119
N9 C51 C52 117.9(4)
N9 C51 H51 121
C52 C51 H51 121
N10 C52 C53 121.9(4)
N10 C52 C51 114.2(4)
C53 C52 C51 123.9(4)
C54 C53 C52 119.1(4)
C54 C53 H53 120.5
C52 C53 H53 120.5
C53 C54 C55 119.2(4)
C53 C54 H54 120.4
C55 C54 H54 120.4
C56 C55 C54 118.5(4)
C56 C55 H55 120.7
C54 C55 H55 120.7
N10 C56 C55 123.3(4)
N10 C56 H56 118.4
C55 C56 H56 118.4
N11 C57 C58 176.2(5)
C57 C58 H58A 109.5
C57 C58 H58B 109.5
H58A C58 H58B 109.5
C57 C58 H58C 109.5
H58A C58 H58C 109.5
H58B C58 H58C 109.5
N12 C59 C60 176.6(5)
C59 C60 H60A 109.5
C59 C60 H60B 109.5
H60A C60 H60B 109.5
C59 C60 H60C 109.5
H60A C60 H60C 109.5
H60B C60 H60C 109.5
C8 N1 C5 119.5(3)
C8 N1 Ru1 114.3(3)
C5 N1 Ru1 126.0(2)
C13 N2 C9 118.6(3)
C13 N2 Ru1 127.5(3)
C9 N2 Ru1 113.6(2)
C26 N3 C22 117.4(3)
C26 N3 Ru1 128.6(3)
C22 N3 Ru1 114.1(2)
C21 N4 C18 118.6(3)
C21 N4 Ru1 114.5(3)
C18 N4 Ru1 126.9(2)
C27 N5 Ru1 167.9(3)
C29 N6 Ru1 174.0(3)
C38 N7 C35 118.6(3)
C38 N7 Ru2 115.7(3)
C35 N7 Ru2 125.7(2)
C43 N8 C39 118.0(3)
C43 N8 Ru2 127.3(3)
C39 N8 Ru2 114.7(2)
C51 N9 C48 119.0(3)
C51 N9 Ru2 114.3(3)
C48 N9 Ru2 126.6(3)
C56 N10 C52 117.9(4)
C56 N10 Ru2 127.2(3)
C52 N10 Ru2 114.9(3)
C57 N11 Ru2 171.5(3)
C59 N12 Ru2 178.8(3)
F2 P1 F6 90.91(17)
F2 P1 F1 92.2(2)
F6 P1 F1 90.92(16)
F2 P1 F5 179.1(2)
F6 P1 F5 89.71(17)
F1 P1 F5 88.44(17)
F2 P1 F4 89.3(2)
F6 P1 F4 89.06(18)
F1 P1 F4 178.5(2)
F5 P1 F4 90.06(17)
F2 P1 F3 88.24(18)
F6 P1 F3 178.8(2)
F1 P1 F3 88.28(16)
F5 P1 F3 91.14(18)
F4 P1 F3 91.76(18)
F12 P2 F10 95.5(4)
F12 P2 F9 177.5(4)
F10 P2 F9 86.9(3)
F12 P2 F11 89.5(2)
F10 P2 F11 90.0(2)
F9 P2 F11 90.0(2)
F12 P2 F7 91.4(4)
F10 P2 F7 173.0(4)
F9 P2 F7 86.2(3)
F11 P2 F7 90.1(2)
F12 P2 F8 92.6(2)
F10 P2 F8 89.7(2)
F9 P2 F8 87.9(2)
F11 P2 F8 177.9(2)
F7 P2 F8 89.9(2)
F15 P3 F18 92.6(3)
F15 P3 F13 177.3(3)
F18 P3 F13 90.0(3)
F15 P3 F16 89.0(2)
F18 P3 F16 91.3(2)
F13 P3 F16 89.88(19)
F15 P3 F14 90.4(2)
F18 P3 F14 90.8(2)
F13 P3 F14 90.6(2)
F16 P3 F14 177.8(2)
F15 P3 F17 91.5(3)
F18 P3 F17 175.9(3)
F13 P3 F17 86.0(2)
F16 P3 F17 89.26(17)
F14 P3 F17 88.69(18)
F23 P4 F19 90.7(2)
F23 P4 F20 91.5(2)
F19 P4 F20 90.76(18)
F23 P4 F21 177.9(2)
F19 P4 F21 89.85(19)
F20 P4 F21 90.51(19)
F23 P4 F24 89.2(2)
F19 P4 F24 89.39(17)
F20 P4 F24 179.2(2)
F21 P4 F24 88.74(18)
F23 P4 F22 90.7(2)
F19 P4 F22 178.4(2)
F20 P4 F22 89.94(17)
F21 P4 F22 88.73(19)
F24 P4 F22 89.90(18)
N6 Ru1 N5 90.34(12)
N6 Ru1 N3 90.13(12)
N5 Ru1 N3 172.10(12)
N6 Ru1 N2 171.68(12)
N5 Ru1 N2 94.57(12)
N3 Ru1 N2 85.93(12)
N6 Ru1 N1 94.61(12)
N5 Ru1 N1 92.58(11)
N3 Ru1 N1 95.24(11)
N2 Ru1 N1 78.49(12)
N6 Ru1 N4 90.06(11)
N5 Ru1 N4 93.43(12)
N3 Ru1 N4 78.69(12)
N2 Ru1 N4 96.34(12)
N1 Ru1 N4 172.37(11)
N12 Ru2 N11 92.67(13)
N12 Ru2 N10 176.44(13)
N11 Ru2 N10 88.08(13)
N12 Ru2 N8 89.62(12)
N11 Ru2 N8 171.89(12)
N10 Ru2 N8 90.12(12)
N12 Ru2 N7 88.27(12)
N11 Ru2 N7 94.13(12)
N10 Ru2 N7 95.16(13)
N8 Ru2 N7 78.15(12)
N12 Ru2 N9 98.03(12)
N11 Ru2 N9 91.25(12)
N10 Ru2 N9 78.46(13)
N8 Ru2 N9 96.14(12)
N7 Ru2 N9 171.52(12)

loop_
_geom_bond_atom_site_label_1
_geom_bond_atom_site_label_2
_geom_bond_distance
C1 C2 1.494(6)
C1 H1A 0.98
C1 H1B 0.98
C1 H1C 0.98
C2 C7 1.397(5)
C2 C3 1.401(5)
C3 C4 1.361(5)
C3 H3 0.95
C4 C5 1.391(5)
C4 H4 0.95
C5 C6 1.386(5)
C5 N1 1.427(5)
C6 C7 1.386(5)
C6 H6 0.95
C7 H7 0.95
C8 N1 1.292(4)
C8 C9 1.440(5)
C8 H8 0.95
C9 N2 1.360(5)
C9 C10 1.399(5)
C10 C11 1.379(6)
C10 H10 0.95
C11 C12 1.367(6)
C11 H11 0.95
C12 C13 1.398(6)
C12 H12 0.95
C13 N2 1.337(5)
C13 H13 0.95
C14 C15 1.518(6)
C14 H14A 0.98
C14 H14B 0.98
C14 H14C 0.98
C15 C16 1.357(6)
C15 C20 1.398(6)
C16 C17 1.406(5)
C16 H16 0.95
C17 C18 1.380(5)
C17 H17 0.95
C18 C19 1.384(5)
C18 N4 1.443(5)
C19 C20 1.374(6)
C19 H19 0.95
C20 H20 0.95
C21 N4 1.290(5)
C21 C22 1.446(6)
C21 H21 0.95
C22 N3 1.370(5)
C22 C23 1.378(6)
C23 C24 1.382(7)
C23 H23 0.95
C24 C25 1.378(6)
C24 H24 0.95
C25 C26 1.369(5)
C25 H25 0.95
C26 N3 1.342(5)
C26 H26 0.95
C27 N5 1.127(5)
C27 C28 1.459(5)
C28 H28A 0.98
C28 H28B 0.98
C28 H28C 0.98
C29 N6 1.127(5)
C29 C30 1.457(6)
C30 H30A 0.98
C30 H30B 0.98
C30 H30C 0.98
C31 C32 1.510(6)
C31 H31A 0.98
C31 H31B 0.98
C31 H31C 0.98
C32 C33 1.388(6)
C32 C37 1.394(6)
C33 C34 1.391(6)
C33 H33 0.95
C34 C35 1.387(5)
C34 H34 0.95
C35 C36 1.381(5)
C35 N7 1.446(5)
C36 C37 1.377(6)
C36 H36 0.95
C37 H37 0.95
C38 N7 1.284(5)
C38 C39 1.455(5)
C38 H38 0.95
C39 N8 1.359(5)
C39 C40 1.389(5)
C40 C41 1.372(6)
C40 H40 0.95
C41 C42 1.375(6)
C41 H41 0.95
C42 C43 1.381(5)
C42 H42 0.95
C43 N8 1.342(5)
C43 H43 0.95
C44 C45 1.500(6)
C44 H44A 0.98
C44 H44B 0.98
C44 H44C 0.98
C45 C46 1.375(6)
C45 C50 1.391(6)
C46 C47 1.398(6)
C46 H46 0.95
C47 C48 1.392(6)
C47 H47 0.95
C48 C49 1.387(6)
C48 N9 1.421(5)
C49 C50 1.400(6)
C49 H49 0.95
C50 H50 0.95
C51 N9 1.286(5)
C51 C52 1.457(6)
C51 H51 0.95
C52 N10 1.360(5)
C52 C53 1.386(6)
C53 C54 1.377(6)
C53 H53 0.95
C54 C55 1.388(7)
C54 H54 0.95
C55 C56 1.377(6)
C55 H55 0.95
C56 N10 1.336(5)
C56 H56 0.95
C57 N11 1.136(5)
C57 C58 1.447(6)
C58 H58A 0.98
C58 H58B 0.98
C58 H58C 0.98
C59 N12 1.144(5)
C59 C60 1.454(6)
C60 H60A 0.98
C60 H60B 0.98
C60 H60C 0.98
F1 P1 1.583(3)
F2 P1 1.575(3)
F3 P1 1.598(3)
F4 P1 1.589(3)
F5 P1 1.583(3)
F6 P1 1.577(3)
F7 P2 1.590(4)
F8 P2 1.606(3)
F9 P2 1.583(4)
F10 P2 1.551(5)
F11 P2 1.587(3)
F12 P2 1.530(4)
F13 P3 1.584(3)
F14 P3 1.588(3)
F15 P3 1.527(4)
F16 P3 1.585(3)
F17 P3 1.617(3)
F18 P3 1.540(4)
F19 P4 1.567(3)
F20 P4 1.582(3)
F21 P4 1.588(3)
F22 P4 1.602(3)
F23 P4 1.564(3)
F24 P4 1.597(3)
N1 Ru1 2.069(3)
N2 Ru1 2.054(3)
N3 Ru1 2.051(3)
N4 Ru1 2.070(3)
N5 Ru1 2.048(3)
N6 Ru1 2.033(3)
N7 Ru2 2.064(3)
N8 Ru2 2.056(3)
N9 Ru2 2.094(3)
N10 Ru2 2.049(3)
N11 Ru2 2.040(3)
N12 Ru2 2.035(3)

loop_
_platon_squeeze_void_nr
1
